data_7131396
loop_
_publ_author_name
'Tauchi, Daiki'
'Koida, Taiki'
'Nojima, Yuki'
'Hasegawa, Masahi'
'Mazaki, Yasuhiro'
'Inagaki, Akiko'
'Sugiura, Ken-Ichi'
'Nagaya, Yuki'
'Tsubaki, Kazunori'
'Shiga, Takuya'
'Nagata, Yuuya'
'Nishikawa, Hiroyuki'

_publ_section_title
;
 Aggregation-induced circularly polarized phosphorescence of Pt(II)
 complexes with an axially chiral BINOL ligand.
;
_journal_issue 27
_journal_name_full 'Chemical communications (Cambridge, England)'
_journal_page_first 4004
_journal_page_last 4007
_journal_paper_doi 10.1039/d2cc06198h
_journal_volume 59
_journal_year 2023
_chemical_absolute_configuration syn
_chemical_formula_moiety 'C30 H20 N2 O2 Pt'
_chemical_formula_sum 'C30 H20 N2 O2 Pt'
_chemical_formula_weight 635.57
_space_group_crystal_system orthorhombic
_space_group_IT_number 19
_space_group_name_Hall 'P 2ac 2ab'
_space_group_name_H-M_alt 'P 21 21 21'
_atom_sites_solution_hydrogens geom
_audit_creation_method SHELXL-2016/6
_audit_update_record
;
2023-02-07 deposited with the CCDC.	2023-03-03 downloaded from the CCDC.
;
_cell_angle_alpha 90
_cell_angle_beta 90
_cell_angle_gamma 90
_cell_formula_units_Z 8
_cell_length_a 14.9659(16)
_cell_length_b 17.1787(18)
_cell_length_c 18.703(2)
_cell_measurement_reflns_used 9244
_cell_measurement_temperature 100(2)
_cell_measurement_theta_max 27.46
_cell_measurement_theta_min 2.48
_cell_volume 4808.4(9)
_computing_cell_refinement 'Bruker SAINT'
_computing_data_collection 'Bruker APEX2'
_computing_data_reduction 'Bruker SAINT'
_computing_molecular_graphics 'Bruker SHELXTL'
_computing_publication_material 'Bruker SHELXTL'
_computing_structure_refinement 'SHELXL-2016/6 (Sheldrick, 2016)'
_computing_structure_solution 'SHELXT 2014/5 (Sheldrick, 2014)'
_diffrn_ambient_temperature 100(2)
_diffrn_detector_area_resol_mean 8.366
_diffrn_measured_fraction_theta_full 1.000
_diffrn_measured_fraction_theta_max 1.000
_diffrn_measurement_device_type 'Bruker APEX-II CCD'
_diffrn_measurement_method '\f and \w scans'
_diffrn_radiation_type MoK\a
_diffrn_radiation_wavelength 0.71073
_diffrn_reflns_av_R_equivalents 0.0345
_diffrn_reflns_av_unetI/netI 0.0246
_diffrn_reflns_Laue_measured_fraction_full 1.000
_diffrn_reflns_Laue_measured_fraction_max 1.000
_diffrn_reflns_limit_h_max 18
_diffrn_reflns_limit_h_min -18
_diffrn_reflns_limit_k_max 20
_diffrn_reflns_limit_k_min -20
_diffrn_reflns_limit_l_max 22
_diffrn_reflns_limit_l_min -22
_diffrn_reflns_number 46240
_diffrn_reflns_point_group_measured_fraction_full 1.000
_diffrn_reflns_point_group_measured_fraction_max 1.000
_diffrn_reflns_theta_full 25.242
_diffrn_reflns_theta_max 25.498
_diffrn_reflns_theta_min 1.610
_exptl_absorpt_coefficient_mu 5.867
_exptl_absorpt_correction_T_max 0.4662
_exptl_absorpt_correction_T_min 0.3382
_exptl_absorpt_correction_type numerical
_exptl_absorpt_process_details SADABS
_exptl_crystal_colour red
_exptl_crystal_density_diffrn 1.756
_exptl_crystal_density_method 'not measured'
_exptl_crystal_description block
_exptl_crystal_F_000 2464
_exptl_crystal_size_max 0.150
_exptl_crystal_size_mid 0.140
_exptl_crystal_size_min 0.100
_refine_diff_density_max 1.066
_refine_diff_density_min -1.093
_refine_diff_density_rms 0.130
_refine_ls_abs_structure_details
;
 Flack x determined using 3716 quotients [(I+)-(I-)]/[(I+)+(I-)]
 (Parsons, Flack and Wagner, Acta Cryst. B69 (2013) 249-259).
;
_refine_ls_abs_structure_Flack -0.018(3)
_refine_ls_extinction_method none
_refine_ls_goodness_of_fit_ref 1.305
_refine_ls_hydrogen_treatment constr
_refine_ls_matrix_type full
_refine_ls_number_parameters 631
_refine_ls_number_reflns 8954
_refine_ls_number_restraints 72
_refine_ls_restrained_S_all 1.303
_refine_ls_R_factor_all 0.0319
_refine_ls_R_factor_gt 0.0283
_refine_ls_shift/su_max 0.000
_refine_ls_shift/su_mean 0.000
_refine_ls_structure_factor_coef Fsqd
_refine_ls_weighting_details 'w=1/[\s^2^(Fo^2^)+19.8030P] where P=(Fo^2^+2Fc^2^)/3'
_refine_ls_weighting_scheme calc
_refine_ls_wR_factor_gt 0.0595
_refine_ls_wR_factor_ref 0.0617
_reflns_Friedel_coverage 0.807
_reflns_Friedel_fraction_full 1.000
_reflns_Friedel_fraction_max 1.000
_reflns_number_gt 8602
_reflns_number_total 8954
_reflns_threshold_expression 'I > 2\s(I)'
_cod_data_source_file d2cc06198h2.cif
_cod_data_source_block R_PtBINOLbpy
_cod_depositor_comments 'Adding full bibliography for 7131396--7131397.cif.'
_cod_original_cell_volume 4808.3(9)
_cod_database_code 7131396
_shelx_shelxl_version_number 2016/6
_shelx_space_group_comment
;
The symmetry employed for this shelxl refinement is uniquely defined
by the following loop, which should always be used as a source of
symmetry information in preference to the above space-group names.
They are only intended as comments.
;
_shelx_estimated_absorpt_t_min 0.473
_shelx_estimated_absorpt_t_max 0.592

loop_
_space_group_symop_operation_xyz
'x, y, z'
'-x+1/2, -y, z+1/2'
'x+1/2, -y+1/2, -z'
'-x, y+1/2, -z+1/2'

loop_
_atom_site_label
_atom_site_type_symbol
_atom_site_fract_x
_atom_site_fract_y
_atom_site_fract_z
_atom_site_U_iso_or_equiv
_atom_site_adp_type
_atom_site_occupancy
_atom_site_site_symmetry_order
_atom_site_calc_flag
_atom_site_refinement_flags_posn
_atom_site_refinement_flags_adp
_atom_site_refinement_flags_occupancy
_atom_site_disorder_assembly
_atom_site_disorder_group
Pt1 Pt 0.76042(2) -0.23786(2) -0.10688(2) 0.01878(8) Uani 1 1 d . . . . .
Pt2 Pt 0.15658(2) 0.03147(2) -0.05385(2) 0.02011(9) Uani 1 1 d . . . . .
N1 N 0.7832(5) -0.3434(5) -0.1465(4) 0.0254(19) Uani 1 1 d . . . . .
N2 N 0.7420(5) -0.2141(5) -0.2092(4) 0.0270(14) Uani 1 1 d . U . . .
O1 O 0.7354(4) -0.1267(4) -0.0807(3) 0.0227(14) Uani 1 1 d . . . . .
O2 O 0.7816(4) -0.2699(4) -0.0049(3) 0.0218(13) Uani 1 1 d . . . . .
N3 N 0.1065(5) -0.0718(5) -0.0791(4) 0.0218(17) Uani 1 1 d . . . . .
N4 N 0.0278(5) 0.0615(4) -0.0628(4) 0.0220(17) Uani 1 1 d . . . . .
O3 O 0.1949(4) 0.1416(4) -0.0365(4) 0.0279(16) Uani 1 1 d . . . . .
O4 O 0.2808(4) -0.0105(3) -0.0400(3) 0.0238(14) Uani 1 1 d . . . . .
C1 C 0.7983(6) -0.4076(5) -0.1078(5) 0.0229(19) Uani 1 1 d . . . . .
H1 H 0.803073 -0.403471 -0.057274 0.028 Uiso 1 1 calc R U . . .
C2 C 0.8073(6) -0.4807(6) -0.1402(5) 0.028(2) Uani 1 1 d . . . . .
H2 H 0.817358 -0.525802 -0.112004 0.033 Uiso 1 1 calc R U . . .
C3 C 0.8014(7) -0.4864(7) -0.2139(6) 0.037(3) Uani 1 1 d . . . . .
H3 H 0.807641 -0.535387 -0.236990 0.044 Uiso 1 1 calc R U . . .
C4 C 0.7862(7) -0.4196(7) -0.2535(5) 0.035(3) Uani 1 1 d . . . . .
H4 H 0.782998 -0.422623 -0.304114 0.042 Uiso 1 1 calc R U . . .
C5 C 0.7756(6) -0.3489(6) -0.2199(5) 0.025(2) Uani 1 1 d . . . . .
C6 C 0.7543(6) -0.2747(6) -0.2553(4) 0.0298(15) Uani 1 1 d . U . . .
C7 C 0.7470(6) -0.2649(7) -0.3284(4) 0.0358(16) Uani 1 1 d . U . . .
H5 H 0.756065 -0.307644 -0.359865 0.043 Uiso 1 1 calc R U . . .
C8 C 0.7261(7) -0.1913(7) -0.3554(5) 0.0404(18) Uani 1 1 d . U . . .
H6 H 0.719940 -0.183654 -0.405491 0.048 Uiso 1 1 calc R U . . .
C9 C 0.7147(7) -0.1303(8) -0.3091(5) 0.0375(18) Uani 1 1 d . U . . .
H7 H 0.701491 -0.079675 -0.326630 0.045 Uiso 1 1 calc R U . . .
C10 C 0.7227(6) -0.1436(7) -0.2361(5) 0.0331(17) Uani 1 1 d . U . . .
H8 H 0.714301 -0.101272 -0.204115 0.040 Uiso 1 1 calc R U . . .
C11 C 0.6959(6) -0.1112(5) -0.0182(5) 0.021(2) Uani 1 1 d . . . . .
C12 C 0.6059(6) -0.0815(6) -0.0201(5) 0.023(2) Uani 1 1 d . . . . .
H9 H 0.577222 -0.073190 -0.064743 0.028 Uiso 1 1 calc R U . . .
C13 C 0.5620(7) -0.0654(6) 0.0412(6) 0.032(2) Uani 1 1 d . . . . .
H10 H 0.502340 -0.046812 0.038731 0.038 Uiso 1 1 calc R U . . .
C14 C 0.6017(6) -0.0752(6) 0.1080(6) 0.027(2) Uani 1 1 d . . . . .
C15 C 0.5553(8) -0.0621(8) 0.1723(6) 0.047(3) Uani 1 1 d . . . . .
H11 H 0.495614 -0.043364 0.169971 0.056 Uiso 1 1 calc R U . . .
C16 C 0.5930(8) -0.0754(9) 0.2388(7) 0.056(4) Uani 1 1 d . . . . .
H12 H 0.559585 -0.067454 0.281396 0.068 Uiso 1 1 calc R U . . .
C17 C 0.6829(7) -0.1014(7) 0.2414(6) 0.039(3) Uani 1 1 d . . . . .
H13 H 0.710415 -0.109751 0.286543 0.047 Uiso 1 1 calc R U . . .
C18 C 0.7308(7) -0.1146(6) 0.1802(5) 0.027(2) Uani 1 1 d . . . . .
H14 H 0.790693 -0.132569 0.183597 0.033 Uiso 1 1 calc R U . . .
C19 C 0.6925(6) -0.1019(5) 0.1117(5) 0.0217(19) Uani 1 1 d . . . . .
C20 C 0.7387(6) -0.1195(5) 0.0468(5) 0.0192(17) Uani 1 1 d . . . . .
C21 C 0.8315(6) -0.1526(5) 0.0501(4) 0.0166(17) Uani 1 1 d . . . . .
C22 C 0.9057(6) -0.1068(5) 0.0743(4) 0.0190(19) Uani 1 1 d . . . . .
C23 C 0.8977(6) -0.0274(6) 0.0919(4) 0.023(2) Uani 1 1 d . . . . .
H15 H 0.840474 -0.003519 0.089748 0.028 Uiso 1 1 calc R U . . .
C24 C 0.9701(6) 0.0167(6) 0.1121(5) 0.028(2) Uani 1 1 d . . . . .
H16 H 0.962802 0.070456 0.122246 0.034 Uiso 1 1 calc R U . . .
C25 C 1.0555(6) -0.0180(7) 0.1176(5) 0.035(3) Uani 1 1 d . . . . .
H17 H 1.105859 0.012259 0.131099 0.042 Uiso 1 1 calc R U . . .
C26 C 1.0646(6) -0.0957(7) 0.1034(6) 0.033(2) Uani 1 1 d . . . . .
H18 H 1.121746 -0.119153 0.108622 0.039 Uiso 1 1 calc R U . . .
C27 C 0.9915(6) -0.1424(6) 0.0812(5) 0.027(2) Uani 1 1 d . . . . .
C28 C 1.0004(6) -0.2222(6) 0.0651(5) 0.029(2) Uani 1 1 d . . . . .
H19 H 1.055922 -0.247362 0.073360 0.035 Uiso 1 1 calc R U . . .
C29 C 0.9308(6) -0.2638(6) 0.0380(4) 0.024(2) Uani 1 1 d . . . . .
H20 H 0.938539 -0.317244 0.026519 0.029 Uiso 1 1 calc R U . . .
C30 C 0.8463(6) -0.2274(5) 0.0269(4) 0.0200(18) Uani 1 1 d . . . . .
C31 C 0.1528(7) -0.1376(5) -0.0852(4) 0.0230(19) Uani 1 1 d . . . . .
H21 H 0.215180 -0.136859 -0.075790 0.028 Uiso 1 1 calc R U . . .
C32 C 0.1131(6) -0.2072(6) -0.1046(6) 0.031(2) Uani 1 1 d . . . . .
H22 H 0.147516 -0.253424 -0.108507 0.037 Uiso 1 1 calc R U . . .
C33 C 0.0218(7) -0.2081(6) -0.1185(5) 0.028(2) Uani 1 1 d . . . . .
H23 H -0.006484 -0.254903 -0.133363 0.034 Uiso 1 1 calc R U . . .
C34 C -0.0269(6) -0.1415(6) -0.1105(5) 0.025(2) Uani 1 1 d . . . . .
H24 H -0.089561 -0.141701 -0.118738 0.030 Uiso 1 1 calc R U . . .
C35 C 0.0164(6) -0.0727(6) -0.0899(5) 0.024(2) Uani 1 1 d . . . . .
C36 C -0.0282(6) 0.0017(5) -0.0781(5) 0.022(2) Uani 1 1 d . . . . .
C37 C -0.1204(6) 0.0124(6) -0.0793(5) 0.026(2) Uani 1 1 d . . . . .
H25 H -0.159015 -0.029798 -0.090302 0.031 Uiso 1 1 calc R U . . .
C38 C -0.1552(7) 0.0850(6) -0.0643(5) 0.027(2) Uani 1 1 d . . . . .
H26 H -0.217903 0.093312 -0.064109 0.032 Uiso 1 1 calc R U . . .
C39 C -0.0963(6) 0.1459(6) -0.0494(6) 0.028(2) Uani 1 1 d . . . . .
H27 H -0.118769 0.196495 -0.039345 0.034 Uiso 1 1 calc R U . . .
C40 C -0.0055(6) 0.1324(5) -0.0494(6) 0.025(2) Uani 1 1 d . . . . .
H28 H 0.034225 0.174178 -0.039734 0.030 Uiso 1 1 calc R U . . .
C41 C 0.2584(7) 0.1531(5) 0.0146(5) 0.029(2) Uani 1 1 d . . . . .
C42 C 0.2335(8) 0.1889(5) 0.0796(6) 0.035(3) Uani 1 1 d . . . . .
H29 H 0.173041 0.204485 0.085434 0.042 Uiso 1 1 calc R U . . .
C43 C 0.2909(8) 0.2020(7) 0.1336(6) 0.041(3) Uani 1 1 d . . . . .
H30 H 0.270870 0.226263 0.176307 0.049 Uiso 1 1 calc R U . . .
C44 C 0.3814(7) 0.1795(6) 0.1262(5) 0.033(3) Uani 1 1 d . . . . .
C45 C 0.4441(9) 0.1894(7) 0.1827(6) 0.044(3) Uani 1 1 d . . . . .
H31 H 0.425180 0.212515 0.226284 0.052 Uiso 1 1 calc R U . . .
C46 C 0.5311(10) 0.1663(8) 0.1753(7) 0.053(3) Uani 1 1 d . . . . .
H32 H 0.571766 0.171836 0.213961 0.063 Uiso 1 1 calc R U . . .
C47 C 0.5594(8) 0.1347(7) 0.1108(7) 0.045(3) Uani 1 1 d . . . . .
H33 H 0.619814 0.118430 0.106075 0.054 Uiso 1 1 calc R U . . .
C48 C 0.5025(7) 0.1263(6) 0.0536(6) 0.032(2) Uani 1 1 d . . . . .
H34 H 0.524461 0.106029 0.009691 0.039 Uiso 1 1 calc R U . . .
C49 C 0.4105(7) 0.1480(6) 0.0596(6) 0.027(2) Uani 1 1 d . . . . .
C50 C 0.3491(7) 0.1365(5) 0.0025(5) 0.024(2) Uani 1 1 d . . . . .
C51 C 0.3771(6) 0.0970(5) -0.0657(5) 0.021(2) Uani 1 1 d . . . . .
C52 C 0.4380(6) 0.1332(6) -0.1144(5) 0.022(2) Uani 1 1 d . . . . .
C53 C 0.4671(5) 0.2114(5) -0.1073(5) 0.0223(19) Uani 1 1 d . . . . .
H35 H 0.449320 0.240717 -0.066640 0.027 Uiso 1 1 calc R U . . .
C54 C 0.5207(6) 0.2455(6) -0.1581(5) 0.032(2) Uani 1 1 d . . . . .
H36 H 0.536365 0.298892 -0.153706 0.039 Uiso 1 1 calc R U . . .
C55 C 0.5523(7) 0.2022(7) -0.2163(6) 0.034(2) Uani 1 1 d . . . . .
H37 H 0.590532 0.225939 -0.250483 0.041 Uiso 1 1 calc R U . . .
C56 C 0.5280(7) 0.1249(7) -0.2242(5) 0.033(2) Uani 1 1 d . . . . .
H38 H 0.550422 0.095473 -0.263323 0.039 Uiso 1 1 calc R U . . .
C57 C 0.4700(6) 0.0897(6) -0.1743(5) 0.025(2) Uani 1 1 d . . . . .
C58 C 0.4417(7) 0.0111(6) -0.1842(5) 0.031(2) Uani 1 1 d . . . . .
H39 H 0.465125 -0.019196 -0.222310 0.037 Uiso 1 1 calc R U . . .
C59 C 0.3801(6) -0.0202(6) -0.1379(5) 0.024(2) Uani 1 1 d . . . . .
H40 H 0.360368 -0.072167 -0.145238 0.029 Uiso 1 1 calc R U . . .
C60 C 0.3453(6) 0.0227(5) -0.0797(4) 0.0185(18) Uani 1 1 d . . . . .

loop_
_atom_site_aniso_label
_atom_site_aniso_U_11
_atom_site_aniso_U_22
_atom_site_aniso_U_33
_atom_site_aniso_U_23
_atom_site_aniso_U_13
_atom_site_aniso_U_12
Pt1 0.01577(16) 0.02692(18) 0.01365(14) 0.00049(14) -0.00047(13) -0.00215(13)
Pt2 0.01797(17) 0.02236(17) 0.02000(16) 0.00350(16) 0.00115(15) -0.00125(15)
N1 0.014(4) 0.040(5) 0.022(4) -0.005(4) 0.003(3) -0.009(3)
N2 0.017(3) 0.049(3) 0.015(3) 0.005(2) -0.007(3) -0.005(3)
O1 0.026(3) 0.025(3) 0.018(3) 0.002(2) -0.003(3) -0.003(3)
O2 0.025(3) 0.024(3) 0.016(3) 0.000(3) -0.001(2) -0.005(3)
N3 0.022(4) 0.031(5) 0.013(4) 0.004(3) -0.005(3) 0.001(3)
N4 0.027(4) 0.023(4) 0.016(4) 0.006(3) 0.003(3) -0.005(3)
O3 0.021(3) 0.021(3) 0.042(4) 0.007(3) 0.004(3) 0.002(3)
O4 0.022(3) 0.022(3) 0.027(4) 0.003(3) -0.002(3) -0.004(3)
C1 0.016(4) 0.034(5) 0.019(4) 0.003(5) 0.002(4) -0.004(4)
C2 0.023(5) 0.027(6) 0.035(5) -0.006(5) -0.001(4) -0.013(4)
C3 0.034(6) 0.039(7) 0.038(6) -0.010(5) 0.006(5) -0.012(5)
C4 0.032(6) 0.050(7) 0.023(5) -0.015(5) 0.003(4) -0.015(5)
C5 0.018(5) 0.038(6) 0.019(5) -0.005(4) 0.004(4) -0.011(4)
C6 0.020(3) 0.054(4) 0.016(3) 0.001(3) -0.005(3) -0.011(3)
C7 0.027(3) 0.065(4) 0.016(3) 0.005(3) -0.004(3) -0.015(4)
C8 0.031(4) 0.069(4) 0.021(3) 0.009(3) -0.006(3) -0.014(4)
C9 0.028(4) 0.065(4) 0.020(3) 0.014(3) -0.011(3) -0.009(3)
C10 0.022(4) 0.056(4) 0.021(3) 0.010(3) -0.008(3) -0.004(3)
C11 0.020(5) 0.015(5) 0.027(5) -0.003(4) -0.003(4) -0.005(4)
C12 0.024(5) 0.021(5) 0.025(5) -0.003(4) -0.008(4) 0.004(4)
C13 0.024(5) 0.030(6) 0.041(7) -0.004(5) -0.008(5) 0.003(4)
C14 0.025(5) 0.030(6) 0.028(5) -0.011(5) -0.001(5) 0.002(4)
C15 0.028(6) 0.072(9) 0.040(7) -0.019(6) 0.003(5) 0.019(6)
C16 0.038(7) 0.094(11) 0.037(7) -0.030(7) 0.013(6) 0.014(7)
C17 0.036(6) 0.059(8) 0.023(5) -0.010(5) -0.003(5) 0.009(5)
C18 0.020(5) 0.038(6) 0.024(5) -0.006(4) 0.000(4) 0.005(4)
C19 0.018(4) 0.023(5) 0.024(5) -0.007(4) -0.001(4) 0.000(4)
C20 0.017(4) 0.018(4) 0.022(4) -0.006(4) 0.000(4) -0.002(4)
C21 0.019(4) 0.021(4) 0.010(4) 0.001(4) -0.005(4) 0.001(3)
C22 0.019(4) 0.026(5) 0.012(4) 0.004(4) 0.003(3) 0.001(4)
C23 0.021(4) 0.032(5) 0.016(4) 0.006(4) -0.008(3) 0.005(4)
C24 0.035(5) 0.030(6) 0.019(5) -0.007(4) -0.003(4) -0.008(4)
C25 0.018(5) 0.060(8) 0.027(5) 0.003(5) -0.003(4) -0.013(5)
C26 0.015(4) 0.056(7) 0.026(5) -0.001(5) -0.005(4) 0.000(4)
C27 0.023(5) 0.043(6) 0.014(4) 0.004(4) -0.003(4) 0.005(4)
C28 0.021(5) 0.039(6) 0.027(5) 0.004(5) 0.000(4) 0.013(4)
C29 0.031(5) 0.020(5) 0.021(5) 0.002(4) -0.004(4) 0.013(4)
C30 0.023(4) 0.029(5) 0.008(3) 0.005(3) 0.000(3) 0.006(4)
C31 0.022(5) 0.027(5) 0.019(4) 0.002(4) -0.001(4) 0.001(4)
C32 0.034(5) 0.027(5) 0.031(5) 0.000(5) -0.003(5) 0.000(4)
C33 0.035(5) 0.025(5) 0.025(5) -0.003(4) -0.006(4) -0.008(4)
C34 0.023(5) 0.036(6) 0.016(4) 0.001(4) 0.002(4) -0.004(4)
C35 0.019(5) 0.037(6) 0.015(5) 0.006(4) 0.001(3) -0.004(4)
C36 0.024(5) 0.024(5) 0.017(4) 0.001(4) 0.001(4) 0.006(4)
C37 0.021(5) 0.037(6) 0.020(4) 0.001(4) -0.003(4) -0.003(4)
C38 0.023(5) 0.042(6) 0.016(5) 0.008(4) -0.003(4) 0.005(5)
C39 0.029(5) 0.025(5) 0.030(5) -0.003(5) 0.000(5) 0.006(4)
C40 0.029(5) 0.019(5) 0.028(5) 0.011(4) -0.004(5) -0.002(4)
C41 0.034(6) 0.028(5) 0.023(5) 0.012(4) 0.015(5) 0.000(5)
C42 0.040(6) 0.018(5) 0.048(6) -0.002(4) 0.026(5) -0.012(5)
C43 0.057(8) 0.035(6) 0.031(6) -0.004(5) 0.028(5) -0.020(6)
C44 0.043(6) 0.028(6) 0.027(6) 0.002(4) 0.007(5) -0.017(5)
C45 0.065(9) 0.042(7) 0.024(6) -0.002(5) -0.005(6) -0.017(6)
C46 0.064(9) 0.057(9) 0.036(7) -0.011(6) -0.013(6) -0.016(7)
C47 0.042(6) 0.046(7) 0.045(7) -0.006(6) -0.012(6) -0.006(5)
C48 0.031(5) 0.040(6) 0.025(5) -0.001(5) -0.006(5) -0.002(5)
C49 0.030(5) 0.027(5) 0.025(5) 0.006(4) 0.003(4) -0.002(4)
C50 0.024(5) 0.025(5) 0.023(5) -0.003(4) 0.006(4) -0.003(4)
C51 0.018(4) 0.020(5) 0.026(5) 0.002(4) 0.001(4) 0.000(4)
C52 0.015(4) 0.037(5) 0.014(4) -0.001(4) 0.002(4) 0.003(4)
C53 0.017(4) 0.027(5) 0.022(5) -0.007(4) 0.005(4) 0.000(3)
C54 0.024(5) 0.030(6) 0.043(6) 0.002(5) -0.005(4) -0.005(4)
C55 0.027(5) 0.047(7) 0.028(5) 0.000(5) 0.008(4) -0.002(5)
C56 0.033(6) 0.046(7) 0.019(5) -0.006(5) 0.010(4) -0.004(5)
C57 0.022(5) 0.034(6) 0.021(5) -0.001(4) -0.002(4) 0.001(4)
C58 0.032(5) 0.043(7) 0.017(5) -0.006(4) 0.003(4) 0.002(5)
C59 0.028(5) 0.021(5) 0.023(5) 0.004(4) -0.008(4) 0.004(4)
C60 0.021(4) 0.024(5) 0.010(3) 0.001(3) 0.004(3) 0.016(4)

loop_
_atom_type_symbol
_atom_type_description
_atom_type_scat_dispersion_real
_atom_type_scat_dispersion_imag
_atom_type_scat_source
C C 0.0033 0.0016 'International Tables Vol C Tables 4.2.6.8 and 6.1.1.4'
H H 0.0000 0.0000 'International Tables Vol C Tables 4.2.6.8 and 6.1.1.4'
N N 0.0061 0.0033 'International Tables Vol C Tables 4.2.6.8 and 6.1.1.4'
O O 0.0106 0.0060 'International Tables Vol C Tables 4.2.6.8 and 6.1.1.4'
Pt Pt -1.7033 8.3905 'International Tables Vol C Tables 4.2.6.8 and 6.1.1.4'

loop_
_geom_angle_atom_site_label_1
_geom_angle_atom_site_label_2
_geom_angle_atom_site_label_3
_geom_angle
_geom_angle_site_symmetry_1
_geom_angle_site_symmetry_3
_geom_angle_publ_flag
N2 Pt1 N1 81.4(3) . . ?
N2 Pt1 O1 90.8(3) . . ?
N1 Pt1 O1 172.2(3) . . ?
N2 Pt1 O2 175.9(3) . . ?
N1 Pt1 O2 94.4(3) . . ?
O1 Pt1 O2 93.3(2) . . ?
N3 Pt2 N4 81.2(3) . . ?
N3 Pt2 O3 172.6(3) . . ?
N4 Pt2 O3 92.6(3) . . ?
N3 Pt2 O4 93.4(3) . . ?
N4 Pt2 O4 173.3(3) . . ?
O3 Pt2 O4 93.0(2) . . ?
C1 N1 C5 119.8(9) . . ?
C1 N1 Pt1 125.3(7) . . ?
C5 N1 Pt1 114.7(7) . . ?
C10 N2 C6 118.7(8) . . ?
C10 N2 Pt1 125.4(7) . . ?
C6 N2 Pt1 115.8(6) . . ?
C11 O1 Pt1 119.1(5) . . ?
C30 O2 Pt1 112.5(5) . . ?
C31 N3 C35 119.5(9) . . ?
C31 N3 Pt2 125.8(7) . . ?
C35 N3 Pt2 114.8(7) . . ?
C40 N4 C36 119.8(8) . . ?
C40 N4 Pt2 125.3(6) . . ?
C36 N4 Pt2 114.7(6) . . ?
C41 O3 Pt2 116.8(5) . . ?
C60 O4 Pt2 116.1(5) . . ?
N1 C1 C2 121.3(9) . . ?
N1 C1 H1 119.3 . . ?
C2 C1 H1 119.3 . . ?
C3 C2 C1 119.3(10) . . ?
C3 C2 H2 120.4 . . ?
C1 C2 H2 120.4 . . ?
C4 C3 C2 118.9(10) . . ?
C4 C3 H3 120.5 . . ?
C2 C3 H3 120.5 . . ?
C5 C4 C3 120.5(9) . . ?
C5 C4 H4 119.8 . . ?
C3 C4 H4 119.8 . . ?
C4 C5 N1 120.2(9) . . ?
C4 C5 C6 125.8(9) . . ?
N1 C5 C6 114.0(8) . . ?
N2 C6 C7 121.4(10) . . ?
N2 C6 C5 114.0(7) . . ?
C7 C6 C5 124.6(10) . . ?
C6 C7 C8 119.0(10) . . ?
C6 C7 H5 120.5 . . ?
C8 C7 H5 120.5 . . ?
C9 C8 C7 119.4(9) . . ?
C9 C8 H6 120.3 . . ?
C7 C8 H6 120.3 . . ?
C8 C9 C10 119.0(11) . . ?
C8 C9 H7 120.5 . . ?
C10 C9 H7 120.5 . . ?
N2 C10 C9 122.4(11) . . ?
N2 C10 H8 118.8 . . ?
C9 C10 H8 118.8 . . ?
O1 C11 C20 122.9(8) . . ?
O1 C11 C12 117.6(8) . . ?
C20 C11 C12 119.5(9) . . ?
C13 C12 C11 120.4(9) . . ?
C13 C12 H9 119.8 . . ?
C11 C12 H9 119.8 . . ?
C12 C13 C14 122.0(9) . . ?
C12 C13 H10 119.0 . . ?
C14 C13 H10 119.0 . . ?
C13 C14 C15 122.5(9) . . ?
C13 C14 C19 119.0(10) . . ?
C15 C14 C19 118.5(10) . . ?
C16 C15 C14 122.7(10) . . ?
C16 C15 H11 118.7 . . ?
C14 C15 H11 118.7 . . ?
C15 C16 C17 118.0(10) . . ?
C15 C16 H12 121.0 . . ?
C17 C16 H12 121.0 . . ?
C18 C17 C16 121.3(10) . . ?
C18 C17 H13 119.3 . . ?
C16 C17 H13 119.3 . . ?
C17 C18 C19 121.1(9) . . ?
C17 C18 H14 119.4 . . ?
C19 C18 H14 119.4 . . ?
C18 C19 C20 122.6(8) . . ?
C18 C19 C14 118.4(9) . . ?
C20 C19 C14 118.9(9) . . ?
C11 C20 C19 120.1(8) . . ?
C11 C20 C21 120.3(8) . . ?
C19 C20 C21 119.5(8) . . ?
C30 C21 C22 119.2(8) . . ?
C30 C21 C20 119.3(8) . . ?
C22 C21 C20 121.5(7) . . ?
C23 C22 C27 118.1(8) . . ?
C23 C22 C21 122.6(8) . . ?
C27 C22 C21 119.3(9) . . ?
C24 C23 C22 122.0(9) . . ?
C24 C23 H15 119.0 . . ?
C22 C23 H15 119.0 . . ?
C23 C24 C25 120.1(9) . . ?
C23 C24 H16 120.0 . . ?
C25 C24 H16 120.0 . . ?
C26 C25 C24 119.2(9) . . ?
C26 C25 H17 120.4 . . ?
C24 C25 H17 120.4 . . ?
C25 C26 C27 122.1(9) . . ?
C25 C26 H18 118.9 . . ?
C27 C26 H18 118.9 . . ?
C28 C27 C26 122.7(9) . . ?
C28 C27 C22 118.8(9) . . ?
C26 C27 C22 118.5(9) . . ?
C29 C28 C27 121.3(9) . . ?
C29 C28 H19 119.4 . . ?
C27 C28 H19 119.4 . . ?
C28 C29 C30 120.2(9) . . ?
C28 C29 H20 119.9 . . ?
C30 C29 H20 119.9 . . ?
O2 C30 C21 122.0(8) . . ?
O2 C30 C29 117.6(8) . . ?
C21 C30 C29 120.4(8) . . ?
N3 C31 C32 122.2(9) . . ?
N3 C31 H21 118.9 . . ?
C32 C31 H21 118.9 . . ?
C31 C32 C33 118.8(9) . . ?
C31 C32 H22 120.6 . . ?
C33 C32 H22 120.6 . . ?
C34 C33 C32 119.6(9) . . ?
C34 C33 H23 120.2 . . ?
C32 C33 H23 120.2 . . ?
C33 C34 C35 119.3(9) . . ?
C33 C34 H24 120.4 . . ?
C35 C34 H24 120.4 . . ?
N3 C35 C34 120.6(9) . . ?
N3 C35 C36 114.9(8) . . ?
C34 C35 C36 124.6(8) . . ?
N4 C36 C37 121.0(9) . . ?
N4 C36 C35 114.3(8) . . ?
C37 C36 C35 124.6(9) . . ?
C38 C37 C36 119.3(9) . . ?
C38 C37 H25 120.3 . . ?
C36 C37 H25 120.3 . . ?
C37 C38 C39 118.7(9) . . ?
C37 C38 H26 120.6 . . ?
C39 C38 H26 120.6 . . ?
C40 C39 C38 119.6(9) . . ?
C40 C39 H27 120.2 . . ?
C38 C39 H27 120.2 . . ?
N4 C40 C39 121.4(9) . . ?
N4 C40 H28 119.3 . . ?
C39 C40 H28 119.3 . . ?
O3 C41 C50 122.0(8) . . ?
O3 C41 C42 118.9(9) . . ?
C50 C41 C42 118.9(10) . . ?
C43 C42 C41 123.4(11) . . ?
C43 C42 H29 118.3 . . ?
C41 C42 H29 118.3 . . ?
C42 C43 C44 119.5(10) . . ?
C42 C43 H30 120.3 . . ?
C44 C43 H30 120.3 . . ?
C43 C44 C45 121.7(11) . . ?
C43 C44 C49 118.8(10) . . ?
C45 C44 C49 119.5(10) . . ?
C46 C45 C44 121.2(11) . . ?
C46 C45 H31 119.4 . . ?
C44 C45 H31 119.4 . . ?
C45 C46 C47 119.4(11) . . ?
C45 C46 H32 120.3 . . ?
C47 C46 H32 120.3 . . ?
C48 C47 C46 121.8(12) . . ?
C48 C47 H33 119.1 . . ?
C46 C47 H33 119.1 . . ?
C47 C48 C49 120.5(11) . . ?
C47 C48 H34 119.8 . . ?
C49 C48 H34 119.8 . . ?
C50 C49 C44 120.7(9) . . ?
C50 C49 C48 121.7(10) . . ?
C44 C49 C48 117.5(10) . . ?
C41 C50 C49 118.3(9) . . ?
C41 C50 C51 119.8(9) . . ?
C49 C50 C51 121.3(9) . . ?
C60 C51 C52 119.9(8) . . ?
C60 C51 C50 118.6(8) . . ?
C52 C51 C50 121.4(8) . . ?
C53 C52 C57 117.8(8) . . ?
C53 C52 C51 123.2(8) . . ?
C57 C52 C51 119.0(9) . . ?
C54 C53 C52 121.2(9) . . ?
C54 C53 H35 119.4 . . ?
C52 C53 H35 119.4 . . ?
C53 C54 C55 120.5(10) . . ?
C53 C54 H36 119.7 . . ?
C55 C54 H36 119.7 . . ?
C56 C55 C54 120.3(10) . . ?
C56 C55 H37 119.9 . . ?
C54 C55 H37 119.9 . . ?
C55 C56 C57 120.1(9) . . ?
C55 C56 H38 120.0 . . ?
C57 C56 H38 120.0 . . ?
C56 C57 C58 120.1(9) . . ?
C56 C57 C52 120.1(9) . . ?
C58 C57 C52 119.8(9) . . ?
C59 C58 C57 119.2(9) . . ?
C59 C58 H39 120.4 . . ?
C57 C58 H39 120.4 . . ?
C58 C59 C60 121.9(9) . . ?
C58 C59 H40 119.1 . . ?
C60 C59 H40 119.1 . . ?
O4 C60 C51 122.2(7) . . ?
O4 C60 C59 117.9(8) . . ?
C51 C60 C59 119.9(8) . . ?

loop_
_geom_bond_atom_site_label_1
_geom_bond_atom_site_label_2
_geom_bond_distance
_geom_bond_site_symmetry_2
_geom_bond_publ_flag
Pt1 N2 1.976(7) . ?
Pt1 N1 1.988(8) . ?
Pt1 O1 2.006(6) . ?
Pt1 O2 2.010(6) . ?
Pt2 N3 1.982(8) . ?
Pt2 N4 2.002(8) . ?
Pt2 O3 2.003(7) . ?
Pt2 O4 2.011(6) . ?
N1 C1 1.338(12) . ?
N1 C5 1.380(12) . ?
N2 C10 1.343(13) . ?
N2 C6 1.364(12) . ?
O1 C11 1.338(11) . ?
O2 C30 1.350(11) . ?
N3 C31 1.331(12) . ?
N3 C35 1.364(12) . ?
N4 C40 1.339(12) . ?
N4 C36 1.357(12) . ?
O3 C41 1.363(12) . ?
O4 C60 1.344(11) . ?
C1 C2 1.401(13) . ?
C1 H1 0.9500 . ?
C2 C3 1.385(14) . ?
C2 H2 0.9500 . ?
C3 C4 1.383(16) . ?
C3 H3 0.9500 . ?
C4 C5 1.378(14) . ?
C4 H4 0.9500 . ?
C5 C6 1.470(14) . ?
C6 C7 1.383(12) . ?
C7 C8 1.397(16) . ?
C7 H5 0.9500 . ?
C8 C9 1.371(16) . ?
C8 H6 0.9500 . ?
C9 C10 1.389(13) . ?
C9 H7 0.9500 . ?
C10 H8 0.9500 . ?
C11 C20 1.381(13) . ?
C11 C12 1.440(13) . ?
C12 C13 1.349(14) . ?
C12 H9 0.9500 . ?
C13 C14 1.393(15) . ?
C13 H10 0.9500 . ?
C14 C15 1.406(15) . ?
C14 C19 1.436(12) . ?
C15 C16 1.385(17) . ?
C15 H11 0.9500 . ?
C16 C17 1.418(16) . ?
C16 H12 0.9500 . ?
C17 C18 1.371(14) . ?
C17 H13 0.9500 . ?
C18 C19 1.420(14) . ?
C18 H14 0.9500 . ?
C19 C20 1.430(13) . ?
C20 C21 1.502(12) . ?
C21 C30 1.375(12) . ?
C21 C22 1.434(12) . ?
C22 C23 1.408(14) . ?
C22 C27 1.429(13) . ?
C23 C24 1.375(13) . ?
C23 H15 0.9500 . ?
C24 C25 1.413(14) . ?
C24 H16 0.9500 . ?
C25 C26 1.368(16) . ?
C25 H17 0.9500 . ?
C26 C27 1.419(14) . ?
C26 H18 0.9500 . ?
C27 C28 1.409(15) . ?
C28 C29 1.361(14) . ?
C28 H19 0.9500 . ?
C29 C30 1.426(12) . ?
C29 H20 0.9500 . ?
C31 C32 1.383(13) . ?
C31 H21 0.9500 . ?
C32 C33 1.390(13) . ?
C32 H22 0.9500 . ?
C33 C34 1.366(14) . ?
C33 H23 0.9500 . ?
C34 C35 1.401(13) . ?
C34 H24 0.9500 . ?
C35 C36 1.459(13) . ?
C36 C37 1.392(13) . ?
C37 C38 1.379(14) . ?
C37 H25 0.9500 . ?
C38 C39 1.396(14) . ?
C38 H26 0.9500 . ?
C39 C40 1.379(13) . ?
C39 H27 0.9500 . ?
C40 H28 0.9500 . ?
C41 C50 1.406(14) . ?
C41 C42 1.411(13) . ?
C42 C43 1.345(16) . ?
C42 H29 0.9500 . ?
C43 C44 1.416(16) . ?
C43 H30 0.9500 . ?
C44 C45 1.424(15) . ?
C44 C49 1.425(15) . ?
C45 C46 1.368(18) . ?
C45 H31 0.9500 . ?
C46 C47 1.390(18) . ?
C46 H32 0.9500 . ?
C47 C48 1.375(15) . ?
C47 H33 0.9500 . ?
C48 C49 1.431(14) . ?
C48 H34 0.9500 . ?
C49 C50 1.423(14) . ?
C50 C51 1.504(13) . ?
C51 C60 1.388(13) . ?
C51 C52 1.431(12) . ?
C52 C53 1.418(13) . ?
C52 C57 1.428(13) . ?
C53 C54 1.374(13) . ?
C53 H35 0.9500 . ?
C54 C55 1.401(15) . ?
C54 H36 0.9500 . ?
C55 C56 1.385(15) . ?
C55 H37 0.9500 . ?
C56 C57 1.411(14) . ?
C56 H38 0.9500 . ?
C57 C58 1.428(15) . ?
C58 C59 1.374(13) . ?
C58 H39 0.9500 . ?
C59 C60 1.415(12) . ?
C59 H40 0.9500 . ?

loop_
_geom_torsion_atom_site_label_1
_geom_torsion_atom_site_label_2
_geom_torsion_atom_site_label_3
_geom_torsion_atom_site_label_4
_geom_torsion
_geom_torsion_site_symmetry_1
_geom_torsion_site_symmetry_2
_geom_torsion_site_symmetry_3
_geom_torsion_site_symmetry_4
_geom_torsion_publ_flag
C5 N1 C1 C2 0.4(13) . . . . ?
Pt1 N1 C1 C2 175.3(6) . . . . ?
N1 C1 C2 C3 0.7(13) . . . . ?
C1 C2 C3 C4 -0.4(14) . . . . ?
C2 C3 C4 C5 -1.1(15) . . . . ?
C3 C4 C5 N1 2.3(14) . . . . ?
C3 C4 C5 C6 -176.4(9) . . . . ?
C1 N1 C5 C4 -1.9(13) . . . . ?
Pt1 N1 C5 C4 -177.3(7) . . . . ?
C1 N1 C5 C6 176.9(8) . . . . ?
Pt1 N1 C5 C6 1.5(10) . . . . ?
C10 N2 C6 C7 -0.3(14) . . . . ?
Pt1 N2 C6 C7 -177.3(7) . . . . ?
C10 N2 C6 C5 179.6(8) . . . . ?
Pt1 N2 C6 C5 2.6(10) . . . . ?
C4 C5 C6 N2 176.1(9) . . . . ?
N1 C5 C6 N2 -2.6(12) . . . . ?
C4 C5 C6 C7 -4.0(15) . . . . ?
N1 C5 C6 C7 177.2(9) . . . . ?
N2 C6 C7 C8 -0.3(15) . . . . ?
C5 C6 C7 C8 179.8(9) . . . . ?
C6 C7 C8 C9 1.0(15) . . . . ?
C7 C8 C9 C10 -1.1(16) . . . . ?
C6 N2 C10 C9 0.2(14) . . . . ?
Pt1 N2 C10 C9 176.9(8) . . . . ?
C8 C9 C10 N2 0.5(16) . . . . ?
Pt1 O1 C11 C20 71.4(10) . . . . ?
Pt1 O1 C11 C12 -111.2(8) . . . . ?
O1 C11 C12 C13 179.3(9) . . . . ?
C20 C11 C12 C13 -3.2(14) . . . . ?
C11 C12 C13 C14 1.2(15) . . . . ?
C12 C13 C14 C15 -177.0(11) . . . . ?
C12 C13 C14 C19 1.2(15) . . . . ?
C13 C14 C15 C16 176.8(13) . . . . ?
C19 C14 C15 C16 -1.4(19) . . . . ?
C14 C15 C16 C17 2(2) . . . . ?
C15 C16 C17 C18 -1(2) . . . . ?
C16 C17 C18 C19 0.8(18) . . . . ?
C17 C18 C19 C20 -176.1(10) . . . . ?
C17 C18 C19 C14 -0.4(15) . . . . ?
C13 C14 C19 C18 -177.5(9) . . . . ?
C15 C14 C19 C18 0.7(14) . . . . ?
C13 C14 C19 C20 -1.7(14) . . . . ?
C15 C14 C19 C20 176.6(10) . . . . ?
O1 C11 C20 C19 180.0(8) . . . . ?
C12 C11 C20 C19 2.6(12) . . . . ?
O1 C11 C20 C21 -4.4(13) . . . . ?
C12 C11 C20 C21 178.2(8) . . . . ?
C18 C19 C20 C11 175.4(9) . . . . ?
C14 C19 C20 C11 -0.3(12) . . . . ?
C18 C19 C20 C21 -0.2(13) . . . . ?
C14 C19 C20 C21 -175.9(8) . . . . ?
C11 C20 C21 C30 -62.0(11) . . . . ?
C19 C20 C21 C30 113.6(9) . . . . ?
C11 C20 C21 C22 115.5(9) . . . . ?
C19 C20 C21 C22 -68.9(11) . . . . ?
C30 C21 C22 C23 173.3(8) . . . . ?
C20 C21 C22 C23 -4.2(13) . . . . ?
C30 C21 C22 C27 -6.7(12) . . . . ?
C20 C21 C22 C27 175.7(8) . . . . ?
C27 C22 C23 C24 2.9(13) . . . . ?
C21 C22 C23 C24 -177.1(8) . . . . ?
C22 C23 C24 C25 -1.8(14) . . . . ?
C23 C24 C25 C26 -0.6(15) . . . . ?
C24 C25 C26 C27 1.9(16) . . . . ?
C25 C26 C27 C28 178.8(10) . . . . ?
C25 C26 C27 C22 -0.7(15) . . . . ?
C23 C22 C27 C28 178.8(8) . . . . ?
C21 C22 C27 C28 -1.2(13) . . . . ?
C23 C22 C27 C26 -1.6(13) . . . . ?
C21 C22 C27 C26 178.4(9) . . . . ?
C26 C27 C28 C29 -174.2(9) . . . . ?
C22 C27 C28 C29 5.3(14) . . . . ?
C27 C28 C29 C30 -1.5(14) . . . . ?
Pt1 O2 C30 C21 76.4(8) . . . . ?
Pt1 O2 C30 C29 -105.6(7) . . . . ?
C22 C21 C30 O2 -171.4(7) . . . . ?
C20 C21 C30 O2 6.2(12) . . . . ?
C22 C21 C30 C29 10.7(12) . . . . ?
C20 C21 C30 C29 -171.7(8) . . . . ?
C28 C29 C30 O2 175.3(8) . . . . ?
C28 C29 C30 C21 -6.7(13) . . . . ?
C35 N3 C31 C32 2.3(13) . . . . ?
Pt2 N3 C31 C32 -178.5(7) . . . . ?
N3 C31 C32 C33 0.1(15) . . . . ?
C31 C32 C33 C34 -2.0(15) . . . . ?
C32 C33 C34 C35 1.4(15) . . . . ?
C31 N3 C35 C34 -2.9(13) . . . . ?
Pt2 N3 C35 C34 177.8(7) . . . . ?
C31 N3 C35 C36 176.8(8) . . . . ?
Pt2 N3 C35 C36 -2.6(10) . . . . ?
C33 C34 C35 N3 1.0(14) . . . . ?
C33 C34 C35 C36 -178.5(9) . . . . ?
C40 N4 C36 C37 -0.8(13) . . . . ?
Pt2 N4 C36 C37 174.0(7) . . . . ?
C40 N4 C36 C35 -178.7(8) . . . . ?
Pt2 N4 C36 C35 -3.9(10) . . . . ?
N3 C35 C36 N4 4.3(11) . . . . ?
C34 C35 C36 N4 -176.1(8) . . . . ?
N3 C35 C36 C37 -173.5(8) . . . . ?
C34 C35 C36 C37 6.1(15) . . . . ?
N4 C36 C37 C38 -0.4(13) . . . . ?
C35 C36 C37 C38 177.3(8) . . . . ?
C36 C37 C38 C39 1.0(13) . . . . ?
C37 C38 C39 C40 -0.5(15) . . . . ?
C36 N4 C40 C39 1.3(15) . . . . ?
Pt2 N4 C40 C39 -172.9(8) . . . . ?
C38 C39 C40 N4 -0.6(16) . . . . ?
Pt2 O3 C41 C50 76.2(10) . . . . ?
Pt2 O3 C41 C42 -109.2(8) . . . . ?
O3 C41 C42 C43 179.2(9) . . . . ?
C50 C41 C42 C43 -6.0(14) . . . . ?
C41 C42 C43 C44 0.1(16) . . . . ?
C42 C43 C44 C45 -177.6(10) . . . . ?
C42 C43 C44 C49 4.1(15) . . . . ?
C43 C44 C45 C46 179.0(11) . . . . ?
C49 C44 C45 C46 -2.8(17) . . . . ?
C44 C45 C46 C47 1.9(19) . . . . ?
C45 C46 C47 C48 0(2) . . . . ?
C46 C47 C48 C49 -2.0(18) . . . . ?
C43 C44 C49 C50 -2.5(15) . . . . ?
C45 C44 C49 C50 179.2(9) . . . . ?
C43 C44 C49 C48 179.5(9) . . . . ?
C45 C44 C49 C48 1.2(15) . . . . ?
C47 C48 C49 C50 -176.9(10) . . . . ?
C47 C48 C49 C44 1.1(15) . . . . ?
O3 C41 C50 C49 -178.0(8) . . . . ?
C42 C41 C50 C49 7.3(13) . . . . ?
O3 C41 C50 C51 -6.5(13) . . . . ?
C42 C41 C50 C51 178.8(8) . . . . ?
C44 C49 C50 C41 -3.3(14) . . . . ?
C48 C49 C50 C41 174.7(9) . . . . ?
C44 C49 C50 C51 -174.7(9) . . . . ?
C48 C49 C50 C51 3.3(14) . . . . ?
C41 C50 C51 C60 -62.4(12) . . . . ?
C49 C50 C51 C60 108.8(10) . . . . ?
C41 C50 C51 C52 120.0(10) . . . . ?
C49 C50 C51 C52 -68.8(12) . . . . ?
C60 C51 C52 C53 174.2(8) . . . . ?
C50 C51 C52 C53 -8.3(14) . . . . ?
C60 C51 C52 C57 -4.5(13) . . . . ?
C50 C51 C52 C57 173.0(8) . . . . ?
C57 C52 C53 C54 3.3(13) . . . . ?
C51 C52 C53 C54 -175.4(9) . . . . ?
C52 C53 C54 C55 -3.9(14) . . . . ?
C53 C54 C55 C56 1.6(15) . . . . ?
C54 C55 C56 C57 1.1(16) . . . . ?
C55 C56 C57 C58 177.1(10) . . . . ?
C55 C56 C57 C52 -1.5(15) . . . . ?
C53 C52 C57 C56 -0.6(13) . . . . ?
C51 C52 C57 C56 178.1(9) . . . . ?
C53 C52 C57 C58 -179.3(9) . . . . ?
C51 C52 C57 C58 -0.5(13) . . . . ?
C56 C57 C58 C59 -175.2(9) . . . . ?
C52 C57 C58 C59 3.4(14) . . . . ?
C57 C58 C59 C60 -1.4(14) . . . . ?
Pt2 O4 C60 C51 72.9(9) . . . . ?
Pt2 O4 C60 C59 -106.3(7) . . . . ?
C52 C51 C60 O4 -172.6(8) . . . . ?
C50 C51 C60 O4 9.8(13) . . . . ?
C52 C51 C60 C59 6.6(13) . . . . ?
C50 C51 C60 C59 -171.0(8) . . . . ?
C58 C59 C60 O4 175.5(8) . . . . ?
C58 C59 C60 C51 -3.7(13) . . . . ?
